data_2202047
loop_
_publ_author_name
'Palusiak,  Marcin'
'Ma\/lecka, Magdalena'
'Rybarczyk-Pirek, Agnieszka'
'Epsztajn, Jan'
'Bieniek, Adam'
'Kowalska, Justyna A.'

_publ_section_title
;
 5-Methoxy-4-(4-methoxyphenyl)isochroman-3-ol
;
_journal_issue 1
_journal_name_full 'Acta Crystallographica Section E'
_journal_page_first o11
_journal_page_last o13
_journal_paper_doi 10.1107/S1600536802021852
_journal_volume 59
_journal_year 2003
_chemical_formula_iupac 'C17 H18 O4'
_chemical_formula_moiety 'C17 H18 O4'
_chemical_formula_sum 'C17 H18 O4'
_chemical_formula_weight 286.31
_chemical_name_systematic
;
5-methoxy-4-(4-methoxyphenyl)isochroman-3-ol
;
_space_group_IT_number 2
_symmetry_cell_setting triclinic
_symmetry_space_group_name_Hall '-P 1'
_symmetry_space_group_name_H-M 'P -1'
_atom_sites_solution_hydrogens geom
_atom_sites_solution_primary direct
_atom_sites_solution_secondary difmap
_audit_creation_method SHELXL-97
_cell_angle_alpha 78.03(2)
_cell_angle_beta 89.28(2)
_cell_angle_gamma 72.49(2)
_cell_formula_units_Z 2
_cell_length_a 5.881(2)
_cell_length_b 8.182(2)
_cell_length_c 15.983(3)
_cell_measurement_reflns_used 25
_cell_measurement_temperature 293(2)
_cell_measurement_theta_max 39.88
_cell_measurement_theta_min 38.22
_cell_volume 716.5(3)
_computing_cell_refinement
;
MSC/AFC Diffractometer Control Software
;
_computing_data_collection
;
MSC/AFC Diffractometer Control Software
(Molecular Structure Corporation, 1989)
;
_computing_data_reduction
;
TEXSAN (Molecular Structure Corporation, 1989)'
;
_computing_molecular_graphics
;
PLATON (Spek, 1998)
;
_computing_publication_material 'PARST97 (Nardelli, 1996)'
_computing_structure_refinement 'SHELXL97 (Sheldrick, 1997)'
_computing_structure_solution 'SHELXS86 (Sheldrick, 1990)'
_diffrn_ambient_temperature 293(2)
_diffrn_measured_fraction_theta_full 0.970
_diffrn_measured_fraction_theta_max 0.970
_diffrn_measurement_device_type 'Rigaku AFC-5S'
_diffrn_measurement_method \w
_diffrn_radiation_monochromator graphite
_diffrn_radiation_source 'fine-focus sealed tube'
_diffrn_radiation_type CuK\a
_diffrn_radiation_wavelength 1.54178
_diffrn_reflns_av_R_equivalents 0.0253
_diffrn_reflns_av_sigmaI/netI 0.0277
_diffrn_reflns_limit_h_max 7
_diffrn_reflns_limit_h_min -6
_diffrn_reflns_limit_k_max 8
_diffrn_reflns_limit_k_min -9
_diffrn_reflns_limit_l_max 18
_diffrn_reflns_limit_l_min -19
_diffrn_reflns_number 2695
_diffrn_reflns_theta_full 67.49
_diffrn_reflns_theta_max 67.49
_diffrn_reflns_theta_min 5.67
_diffrn_standards_decay_% <2
_diffrn_standards_interval_count 150
_diffrn_standards_number 3
_exptl_absorpt_coefficient_mu 0.769
_exptl_absorpt_correction_T_max 0.925
_exptl_absorpt_correction_T_min 0.775
_exptl_absorpt_correction_type analytical
_exptl_absorpt_process_details '(de Meulenaer & Tompa, 1965)'
_exptl_crystal_colour colourless
_exptl_crystal_density_diffrn 1.327
_exptl_crystal_density_meas ?
_exptl_crystal_density_method 'not measured'
_exptl_crystal_description plate
_exptl_crystal_F_000 304
_exptl_crystal_size_max 0.50
_exptl_crystal_size_mid 0.40
_exptl_crystal_size_min 0.10
_refine_diff_density_max 0.143
_refine_diff_density_min -0.156
_refine_ls_extinction_coef 0.0072(12)
_refine_ls_extinction_expression Fc^*^=kFc[1+0.001xFc^2^\l^3^/sin(2\q)]^-1/4^
_refine_ls_extinction_method SHELXL97
_refine_ls_goodness_of_fit_ref 1.124
_refine_ls_hydrogen_treatment mixed
_refine_ls_matrix_type full
_refine_ls_number_parameters 239
_refine_ls_number_reflns 2505
_refine_ls_number_restraints 0
_refine_ls_restrained_S_all 1.124
_refine_ls_R_factor_all 0.0494
_refine_ls_R_factor_gt 0.0385
_refine_ls_shift/su_max <0.001
_refine_ls_shift/su_mean 0.000
_refine_ls_structure_factor_coef Fsqd
_refine_ls_weighting_details 'w = 1/[\s^2^(Fo^2^)+(0.0611P)^2^+0.0312P] where P = (Fo^2^+2Fc^2^)/3'
_refine_ls_weighting_scheme calc
_refine_ls_wR_factor_gt 0.1126
_refine_ls_wR_factor_ref 0.1141
_reflns_number_gt 1974
_reflns_number_total 2505
_reflns_threshold_expression >2sigma(I)
_cod_data_source_file na6188.cif
_cod_data_source_block I
_cod_depositor_comments
;
The following automatic conversions were performed:

'_exptl_crystal_density_meas' value 'not measured' was changed to '?'
- the value is perceived as not measured.

Automatic conversion script
Id: cif_fix_values 3008 2015-01-20 13:52:24Z robertas 
;
_cod_original_cell_volume 716.4(3)
_cod_database_code 2202047
_cod_database_fobs_code 2202047

loop_
_symmetry_equiv_pos_as_xyz
'x, y, z'
'-x, -y, -z'

loop_
_atom_site_label
_atom_site_fract_x
_atom_site_fract_y
_atom_site_fract_z
_atom_site_U_iso_or_equiv
_atom_site_adp_type
_atom_site_calc_flag
_atom_site_refinement_flags
_atom_site_occupancy
_atom_site_disorder_assembly
_atom_site_disorder_group
_atom_site_type_symbol
O5 0.4012(2) 0.7842(2) 0.26632(8) 0.0563(3) Uani d . 1 . . O
O44 0.1654(3) 0.1775(2) 0.50818(8) 0.0727(4) Uani d . 1 . . O
O2 -0.1054(2) 0.5794(2) 0.09372(7) 0.0524(3) Uani d . 1 . . O
C4 0.2301(3) 0.5864(2) 0.17950(10) 0.0404(4) Uani d . 1 . . C
O30 0.2557(2) 0.5838(2) 0.03253(8) 0.0615(4) Uani d . 1 . . O
C5 0.1976(3) 0.8774(2) 0.21700(10) 0.0447(4) Uani d . 1 . . C
C10 0.1042(3) 0.7802(2) 0.17159(9) 0.0405(4) Uani d . 1 . . C
C9 -0.1019(3) 0.8644(2) 0.11990(10) 0.0474(4) Uani d . 1 . . C
C43 -0.0392(3) 0.3941(2) 0.3814(2) 0.0507(4) Uani d . 1 . . C
C41 0.2025(3) 0.4765(2) 0.26617(9) 0.0386(4) Uani d . 1 . . C
C42 -0.0174(3) 0.4913(2) 0.3012(2) 0.0461(4) Uani d . 1 . . C
C46 0.4012(3) 0.3561(2) 0.3135(2) 0.0483(4) Uani d . 1 . . C
C45 0.3833(3) 0.2579(2) 0.3927(2) 0.0539(5) Uani d . 1 . . C
C7 -0.1205(4) 1.1359(2) 0.1583(2) 0.0599(5) Uani d . 1 . . C
C44 0.1624(3) 0.2786(2) 0.42820(10) 0.0502(4) Uani d . 1 . . C
C1 -0.2043(4) 0.7663(3) 0.0684(2) 0.0565(5) Uani d . 1 . . C
C3 0.1491(3) 0.5222(2) 0.10530(10) 0.0471(4) Uani d . 1 . . C
C6 0.0841(4) 1.0554(2) 0.2108(2) 0.0549(5) Uani d . 1 . . C
C8 -0.2143(4) 1.0440(2) 0.1133(2) 0.0593(5) Uani d . 1 . . C
C50 0.5063(4) 0.8753(3) 0.3137(2) 0.0667(6) Uani d . 1 . . C
H51 0.3900 0.9332 0.3493 0.100 Uiso calc R 1 . . H
H52 0.5598 0.9607 0.2748 0.100 Uiso calc R 1 . . H
H53 0.6397 0.7932 0.3490 0.100 Uiso calc R 1 . . H
C440 -0.0518(4) 0.2010(4) 0.5503(2) 0.0837(7) Uani d . 1 . . C
H441 -0.1626 0.1678 0.5189 0.126 Uiso calc R 1 . . H
H442 -0.1178 0.3219 0.5535 0.126 Uiso calc R 1 . . H
H443 -0.0222 0.1291 0.6071 0.126 Uiso calc R 1 . . H
H3 0.205(3) 0.390(2) 0.1143(9) 0.035(4) Uiso d . 1 . . H
H4 0.399(3) 0.569(2) 0.173(2) 0.048(5) Uiso d . 1 . . H
H7 -0.199(4) 1.256(3) 0.153(2) 0.068(6) Uiso d . 1 . . H
H45 0.524(3) 0.169(2) 0.427(2) 0.066(6) Uiso d . 1 . . H
H42 -0.155(3) 0.573(2) 0.267(2) 0.053(5) Uiso d . 1 . . H
H46 0.551(3) 0.342(2) 0.290(2) 0.059(5) Uiso d . 1 . . H
H43 -0.199(4) 0.412(2) 0.403(2) 0.064(5) Uiso d . 1 . . H
H6 0.144(3) 1.123(2) 0.244(2) 0.060(5) Uiso d . 1 . . H
H8 -0.358(4) 1.102(3) 0.073(2) 0.077(6) Uiso d . 1 . . H
H11 -0.182(3) 0.805(2) 0.006(2) 0.053(5) Uiso d . 1 . . H
H12 -0.381(4) 0.790(3) 0.076(2) 0.077(6) Uiso d . 1 . . H
H30 0.222(5) 0.529(4) -0.012(2) 0.125(10) Uiso d . 1 . . H

loop_
_atom_site_aniso_label
_atom_site_aniso_U_11
_atom_site_aniso_U_22
_atom_site_aniso_U_33
_atom_site_aniso_U_12
_atom_site_aniso_U_13
_atom_site_aniso_U_23
O5 0.0567(7) 0.0528(7) 0.0653(8) -0.0206(6) -0.0099(6) -0.0190(6)
O44 0.0834(10) 0.0867(10) 0.0458(7) -0.0412(8) -0.0100(7) 0.0139(7)
O2 0.0580(7) 0.0606(7) 0.0450(7) -0.0269(6) -0.0026(5) -0.0116(5)
C4 0.0412(9) 0.0416(8) 0.0409(8) -0.0161(7) 0.0028(6) -0.0092(6)
O30 0.0781(9) 0.0713(9) 0.0437(7) -0.0335(7) 0.0149(6) -0.0156(6)
C5 0.0529(10) 0.0414(8) 0.0422(8) -0.0201(7) 0.0070(7) -0.0063(6)
C10 0.0466(9) 0.0396(8) 0.0355(8) -0.0166(7) 0.0044(6) -0.0038(6)
C9 0.0536(10) 0.0482(9) 0.0372(8) -0.0162(7) 0.0021(7) -0.0009(7)
C43 0.0495(10) 0.0578(10) 0.0456(9) -0.0219(8) 0.0034(7) -0.0048(8)
C41 0.0437(9) 0.0350(7) 0.0387(8) -0.0134(6) -0.0007(6) -0.0095(6)
C42 0.0420(9) 0.0467(9) 0.0459(9) -0.0119(7) -0.0013(7) -0.0037(7)
C46 0.0402(9) 0.0515(10) 0.0516(10) -0.0128(7) -0.0021(7) -0.0091(7)
C45 0.0521(11) 0.0532(10) 0.0503(10) -0.0142(8) -0.0134(8) 0.0004(8)
C7 0.0785(13) 0.0371(9) 0.0571(11) -0.0130(9) 0.0112(10) -0.0017(8)
C44 0.0632(11) 0.0507(9) 0.0408(9) -0.0286(8) -0.0068(8) -0.0011(7)
C1 0.0586(12) 0.0623(11) 0.0452(10) -0.0179(9) -0.0081(8) -0.0043(8)
C3 0.0575(10) 0.0480(9) 0.0405(8) -0.0213(8) 0.0049(7) -0.0120(7)
C6 0.0760(13) 0.0416(9) 0.0515(10) -0.0254(9) 0.0099(9) -0.0089(8)
C8 0.0635(12) 0.0500(10) 0.0511(10) -0.0084(9) -0.0007(9) 0.0051(8)
C50 0.0651(12) 0.0781(14) 0.0747(13) -0.0354(11) 0.0015(10) -0.0354(11)
C440 0.0951(17) 0.1218(19) 0.0488(11) -0.0702(15) 0.0008(11) 0.0055(12)

loop_
_atom_type_symbol
_atom_type_description
_atom_type_scat_dispersion_real
_atom_type_scat_dispersion_imag
_atom_type_scat_source
C C 0.0181 0.0091 'International Tables Vol C Tables 4.2.6.8 and 6.1.1.4'
H H 0.0000 0.0000 'International Tables Vol C Tables 4.2.6.8 and 6.1.1.4'
O O 0.0492 0.0322 'International Tables Vol C Tables 4.2.6.8 and 6.1.1.4'

loop_
_geom_angle_atom_site_label_1
_geom_angle_atom_site_label_2
_geom_angle_atom_site_label_3
_geom_angle
_geom_angle_publ_flag
C5 O5 C50 118.0(2) yes
C44 O44 C440 118.1(2) yes
C3 O2 C1 113.0(2) yes
C10 C4 C41 112.8(2) no
C10 C4 C3 110.4(2) no
C41 C4 C3 112.1(2) no
C10 C4 H4 109.0(10) no
C41 C4 H4 107.0(10) no
C3 C4 H4 105.2(10) no
C3 O30 H30 107.3(18) no
O5 C5 C6 124.2(2) no
O5 C5 C10 115.2(2) no
C6 C5 C10 120.6(2) no
C9 C10 C5 119.0(2) no
C9 C10 C4 121.2(2) no
C5 C10 C4 119.8(2) no
C10 C9 C8 120.1(2) no
C10 C9 C1 120.7(2) no
C8 C9 C1 119.1(2) no
C44 C43 C42 119.8(2) no
C44 C43 H43 122.2(12) no
C42 C43 H43 118.0(12) no
C42 C41 C46 117.2(2) no
C42 C41 C4 122.3(2) no
C46 C41 C4 120.5(2) no
C41 C42 C43 121.7(2) no
C41 C42 H42 116.8(10) no
C43 C42 H42 121.5(11) no
C45 C46 C41 121.9(2) no
C45 C46 H46 119.4(11) no
C41 C46 H46 118.6(11) no
C46 C45 C44 120.1(2) no
C46 C45 H45 122.9(11) no
C44 C45 H45 117.0(11) no
C8 C7 C6 121.4(2) no
C8 C7 H7 118.4(13) no
C6 C7 H7 120.2(13) no
O44 C44 C43 125.5(2) yes
O44 C44 C45 115.3(2) yes
C43 C44 C45 119.1(2) no
O2 C1 C9 113.6(2) yes
O2 C1 H11 109.8(10) no
C9 C1 H11 109.9(10) no
O2 C1 H12 104.5(12) no
C9 C1 H12 111.0(12) no
H11 C1 H12 107.8(16) no
O30 C3 O2 111.8(2) yes
O30 C3 C4 107.7(2) yes
O2 C3 C4 111.0(2) yes
O30 C3 H3 106.1(8) no
O2 C3 H3 107.8(9) no
C4 C3 H3 112.4(9) no
C7 C6 C5 118.9(2) no
C7 C6 H6 120.0(11) no
C5 C6 H6 121.0(11) no
C7 C8 C9 119.9(2) no
C7 C8 H8 122.3(12) no
C9 C8 H8 117.7(12) no
O5 C50 H51 109.5 no
O5 C50 H52 109.5 no
H51 C50 H52 109.5 no
O5 C50 H53 109.5 no
H51 C50 H53 109.5 no
H52 C50 H53 109.5 no
O44 C440 H441 109.5 no
O44 C440 H442 109.5 no
H441 C440 H442 109.5 no
O44 C440 H443 109.5 no
H441 C440 H443 109.5 no
H442 C440 H443 109.5 no

loop_
_geom_bond_atom_site_label_1
_geom_bond_atom_site_label_2
_geom_bond_site_symmetry_2
_geom_bond_distance
_geom_bond_publ_flag
O5 C5 . 1.364(2) yes
O5 C50 . 1.426(2) yes
O44 C44 . 1.368(2) yes
O44 C440 . 1.416(3) yes
O2 C3 . 1.429(2) yes
O2 C1 . 1.434(2) yes
C4 C10 . 1.513(2) no
C4 C41 . 1.523(2) no
C4 C3 . 1.528(2) no
C4 H4 . 0.967(17) no
O30 C3 . 1.389(2) yes
O30 H30 . 0.97(3) no
C5 C6 . 1.391(2) no
C5 C10 . 1.405(2) no
C10 C9 . 1.382(2) no
C9 C8 . 1.400(2) no
C9 C1 . 1.505(2) no
C43 C44 . 1.383(2) no
C43 C42 . 1.389(2) no
C43 H43 . 0.98(2) no
C41 C42 . 1.384(2) no
C41 C46 . 1.389(2) no
C42 H42 . 0.964(19) no
C46 C45 . 1.373(2) no
C46 H46 . 0.935(18) no
C45 C44 . 1.388(3) no
C45 H45 . 1.00(2) no
C7 C8 . 1.368(3) no
C7 C6 . 1.380(3) no
C7 H7 . 0.94(2) no
C1 H11 . 0.995(19) no
C1 H12 . 1.01(2) no
C3 H3 . 1.009(15) no
C6 H6 . 0.98(2) no
C8 H8 . 1.01(2) no
C50 H51 . 0.9600 no
C50 H52 . 0.9600 no
C50 H53 . 0.9600 no
C440 H441 . 0.9600 no
C440 H442 . 0.9600 no
C440 H443 . 0.9600 no

loop_
_geom_hbond_atom_site_label_D
_geom_hbond_atom_site_label_H
_geom_hbond_atom_site_label_A
_geom_hbond_site_symmetry_A
_geom_hbond_distance_DH
_geom_hbond_distance_HA
_geom_hbond_distance_DA
_geom_hbond_angle_DHA
_geom_hbond_publ_flag
O30 H30 O2 2_565 0.97(4) 1.96(4) 2.917(2) 170(3) yes

loop_
_geom_torsion_atom_site_label_1
_geom_torsion_atom_site_label_2
_geom_torsion_atom_site_label_3
_geom_torsion_atom_site_label_4
_geom_torsion
_geom_torsion_publ_flag
C50 O5 C5 C6 -0.8(2) yes
C50 O5 C5 C10 179.6(2) no
O5 C5 C10 C9 -180.0(2) no
C6 C5 C10 C9 0.4(2) no
O5 C5 C10 C4 -0.2(2) no
C6 C5 C10 C4 -179.8(2) no
C41 C4 C10 C9 -108.2(2) yes
C3 C4 C10 C9 18.0(2) no
C41 C4 C10 C5 72.1(2) no
C3 C4 C10 C5 -161.7(2) no
C5 C10 C9 C8 0.2(2) no
C4 C10 C9 C8 -179.6(2) no
C5 C10 C9 C1 178.3(2) no
C4 C10 C9 C1 -1.4(2) no
C10 C4 C41 C42 50.1(2) no
C3 C4 C41 C42 -75.1(2) no
C10 C4 C41 C46 -129.7(2) no
C3 C4 C41 C46 105.0(2) no
C46 C41 C42 C43 1.8(2) no
C4 C41 C42 C43 -178.0(2) no
C44 C43 C42 C41 -0.2(3) no
C42 C41 C46 C45 -1.4(2) no
C4 C41 C46 C45 178.5(2) no
C41 C46 C45 C44 -0.7(3) no
C440 O44 C44 C43 -5.1(3) yes
C440 O44 C44 C45 175.9(2) no
C42 C43 C44 O44 179.0(2) no
C42 C43 C44 C45 -2.0(3) no
C46 C45 C44 O44 -178.5(2) no
C46 C45 C44 C43 2.4(3) no
C3 O2 C1 C9 -46.0(2) no
C10 C9 C1 O2 14.2(2) no
C8 C9 C1 O2 -167.7(2) no
C1 O2 C3 O30 -55.5(2) no
C1 O2 C3 C4 64.8(2) no
C10 C4 C3 O30 74.4(2) yes
C41 C4 C3 O30 -159.0(2) no
C10 C4 C3 O2 -48.4(2) no
C41 C4 C3 O2 78.2(2) no
C8 C7 C6 C5 0.7(3) no
O5 C5 C6 C7 179.6(2) no
C10 C5 C6 C7 -0.8(2) no
C6 C7 C8 C9 -0.1(3) no
C10 C9 C8 C7 -0.3(3) no
C1 C9 C8 C7 -178.5(2) no
